data_7103704
loop_
_publ_author_name
'Barge, Alessandro'
'Botta, Mauro'
'Parker, David'
'Puschmann, Horst'

_publ_section_title
;
 The nature of the counter-anion can determine the rate of water exchange
 in a metal aqua complex
;
_journal_coden_ASTM CHCOFS
_journal_issue 12
_journal_name_full
;
 Chemical Communications (Cambridge, United Kingdom)
;
_journal_page_first 1386
_journal_page_last 1387
_journal_paper_doi 10.1039/b302211k
_journal_year 2003
_chemical_formula_moiety 'C16 H34 Gd1 N8 O5 3+,3(N O3 1-),3(H2 O)'
_chemical_formula_sum 'C16 H40 Gd N11 O17'
_chemical_formula_weight 815.84
_space_group_IT_number 2
_symmetry_cell_setting triclinic
_symmetry_space_group_name_Hall '-P 1'
_symmetry_space_group_name_H-M 'P -1'
_atom_sites_solution_hydrogens geom
_atom_sites_solution_primary direct
_atom_sites_solution_secondary difmap
_audit_creation_method SHELXL-97
_cell_angle_alpha 91.6440(10)
_cell_angle_beta 99.2690(10)
_cell_angle_gamma 116.0800(10)
_cell_formula_units_Z 2
_cell_length_a 10.2067(2)
_cell_length_b 10.3352(2)
_cell_length_c 16.0092(3)
_cell_measurement_reflns_used 6249
_cell_measurement_temperature 120(2)
_cell_measurement_theta_max 30.014
_cell_measurement_theta_min 2.586
_cell_volume 1487.57(5)
_computing_cell_refinement 'SMART version 5.049 (Bruker, 1999)'
_computing_data_collection 'SMART version 5.049 (Bruker, 1999)'
_computing_data_reduction 'SAINT version 6.02A (Bruker, 2001)'
_computing_molecular_graphics 'SHELXTL version 5.10 (Bruker, 1997)'
_computing_publication_material 'SHELXTL version 5.10 (Bruker, 1997)'
_computing_structure_refinement 'SHELXL-97 (Sheldrick, 1997)'
_computing_structure_solution 'SHELXS-97 (Sheldrick, 1990)'
_diffrn_ambient_temperature 120(2)
_diffrn_detector_area_resol_mean 8
_diffrn_measured_fraction_theta_full 0.993
_diffrn_measured_fraction_theta_max 0.993
_diffrn_measurement_device_type 'Bruker SMART CCD 6K area detector'
_diffrn_measurement_method \w-scans
_diffrn_radiation_monochromator graphite
_diffrn_radiation_source 'fine-focus sealed tube'
_diffrn_radiation_type MoK\a
_diffrn_radiation_wavelength 0.71073
_diffrn_reflns_av_R_equivalents 0.0193
_diffrn_reflns_av_sigmaI/netI 0.0261
_diffrn_reflns_limit_h_max 13
_diffrn_reflns_limit_h_min -12
_diffrn_reflns_limit_k_max 13
_diffrn_reflns_limit_k_min -13
_diffrn_reflns_limit_l_max 20
_diffrn_reflns_limit_l_min -20
_diffrn_reflns_number 12937
_diffrn_reflns_theta_full 26.99
_diffrn_reflns_theta_max 26.99
_diffrn_reflns_theta_min 1.30
_exptl_absorpt_coefficient_mu 2.323
_exptl_absorpt_correction_T_max 0.6537
_exptl_absorpt_correction_T_min 0.4212
_exptl_absorpt_correction_type multi-scan
_exptl_absorpt_process_details 'SADABS v.2.03 (Sheldrick, 2001), R(int)=0.0719 before correction'
_exptl_crystal_colour colourless
_exptl_crystal_density_diffrn 1.821
_exptl_crystal_density_meas ?
_exptl_crystal_density_method .
_exptl_crystal_description irregular
_exptl_crystal_F_000 826
_exptl_crystal_size_max 0.45
_exptl_crystal_size_mid 0.34
_exptl_crystal_size_min 0.20
_refine_diff_density_max 1.125
_refine_diff_density_min -1.054
_refine_diff_density_rms 0.076
_refine_ls_extinction_method none
_refine_ls_goodness_of_fit_ref 1.018
_refine_ls_hydrogen_treatment mixed
_refine_ls_matrix_type full
_refine_ls_number_parameters 441
_refine_ls_number_reflns 6435
_refine_ls_number_restraints 6
_refine_ls_restrained_S_all 1.017
_refine_ls_R_factor_all 0.0196
_refine_ls_R_factor_gt 0.0191
_refine_ls_shift/su_max 0.002
_refine_ls_shift/su_mean 0.000
_refine_ls_structure_factor_coef Fsqd
_refine_ls_weighting_details 'calc w=1/[\s^2^(Fo^2^)+(0.0243P)^2^+1.2457P] where P=(Fo^2^+2Fc^2^)/3'
_refine_ls_weighting_scheme calc
_refine_ls_wR_factor_gt 0.0487
_refine_ls_wR_factor_ref 0.0491
_reflns_number_gt 6262
_reflns_number_total 6435
_reflns_threshold_expression I>2\s(I)
_cod_data_source_file b302211k.txt
_cod_data_source_block 02srv249
_cod_original_sg_symbol_H-M P-1
_cod_database_code 7103704

loop_
_symmetry_equiv_pos_as_xyz
'x, y, z'
'-x, -y, -z'

loop_
_atom_site_label
_atom_site_type_symbol
_atom_site_fract_x
_atom_site_fract_y
_atom_site_fract_z
_atom_site_U_iso_or_equiv
_atom_site_adp_type
_atom_site_occupancy
_atom_site_symmetry_multiplicity
_atom_site_calc_flag
_atom_site_refinement_flags
_atom_site_disorder_assembly
_atom_site_disorder_group
Gd Gd 0.733115(9) 0.673440(9) 0.734700(5) 0.01205(4) Uani 1 1 d . . .
O1 O 0.95194(15) 0.88797(15) 0.79193(9) 0.0172(3) Uani 1 1 d . . .
O2 O 0.88769(16) 0.63318(15) 0.65268(9) 0.0175(3) Uani 1 1 d . . .
O3 O 0.54942(15) 0.56154(15) 0.60921(8) 0.0162(3) Uani 1 1 d . . .
O4 O 0.59455(16) 0.80463(15) 0.74876(9) 0.0166(3) Uani 1 1 d . . .
O5 O 0.79177(16) 0.85805(16) 0.63396(9) 0.0185(3) Uani 1 1 d . . .
H5A H 0.7143 0.8521 0.6058 0.028 Uiso 1 1 calc R . .
H5BB H 0.818(4) 0.939(4) 0.661(2) 0.043(9) Uiso 1 1 d . . .
N1 N 0.93183(19) 0.63112(18) 0.84575(10) 0.0157(3) Uani 1 1 d . . .
N2 N 0.68874(18) 0.40020(17) 0.71916(10) 0.0153(3) Uani 1 1 d . . .
N3 N 0.47058(18) 0.49388(17) 0.76517(10) 0.0148(3) Uani 1 1 d . . .
N4 N 0.71530(18) 0.72628(18) 0.89211(10) 0.0152(3) Uani 1 1 d . . .
N11 N 1.1895(2) 1.0110(2) 0.86002(12) 0.0229(4) Uani 1 1 d . . .
H11A H 1.1878 1.0928 0.8540 0.028 Uiso 1 1 calc R . .
H11B H 1.2691 1.0090 0.8858 0.028 Uiso 1 1 calc R . .
N21 N 0.9815(2) 0.49708(19) 0.59760(11) 0.0208(3) Uani 1 1 d . . .
H21A H 1.0574 0.5728 0.5890 0.025 Uiso 1 1 calc R . .
H21B H 0.9726 0.4121 0.5839 0.025 Uiso 1 1 calc R . .
N31 N 0.31482(19) 0.41458(19) 0.54202(11) 0.0184(3) Uani 1 1 d . . .
H31A H 0.3427 0.4122 0.4943 0.022 Uiso 1 1 calc R . .
H31B H 0.2225 0.3672 0.5450 0.022 Uiso 1 1 calc R . .
N41 N 0.5240(2) 0.9413(2) 0.82472(12) 0.0232(4) Uani 1 1 d . . .
H41A H 0.4679 0.9475 0.7804 0.028 Uiso 1 1 calc R . .
H41B H 0.5304 0.9832 0.8734 0.028 Uiso 1 1 calc R . .
C1 C 0.9278(2) 0.4882(2) 0.82434(13) 0.0186(4) Uani 1 1 d . . .
H1A H 0.9765 0.4626 0.8737 0.022 Uiso 1 1 calc R . .
H1B H 0.9818 0.4948 0.7787 0.022 Uiso 1 1 calc R . .
C2 C 0.7692(2) 0.3710(2) 0.79695(13) 0.0187(4) Uani 1 1 d . . .
H2A H 0.7700 0.2786 0.7858 0.022 Uiso 1 1 calc R . .
H2B H 0.7162 0.3637 0.8431 0.022 Uiso 1 1 calc R . .
C3 C 0.5278(2) 0.2988(2) 0.70832(13) 0.0174(4) Uani 1 1 d . . .
H3A H 0.5161 0.2020 0.7167 0.021 Uiso 1 1 calc R . .
H3B H 0.4788 0.2960 0.6506 0.021 Uiso 1 1 calc R . .
C4 C 0.4541(2) 0.3437(2) 0.77072(13) 0.0175(4) Uani 1 1 d . . .
H4A H 0.3491 0.2763 0.7601 0.021 Uiso 1 1 calc R . .
H4B H 0.4969 0.3370 0.8281 0.021 Uiso 1 1 calc R . .
C5 C 0.4447(2) 0.5460(2) 0.84610(12) 0.0166(4) Uani 1 1 d . . .
H5B H 0.3642 0.4669 0.8651 0.020 Uiso 1 1 calc R . .
H5C H 0.4157 0.6226 0.8359 0.020 Uiso 1 1 calc R . .
C6 C 0.5844(2) 0.6027(2) 0.91536(12) 0.0177(4) Uani 1 1 d . . .
H6A H 0.5633 0.6341 0.9671 0.021 Uiso 1 1 calc R . .
H6B H 0.6098 0.5242 0.9272 0.021 Uiso 1 1 calc R . .
C7 C 0.8519(2) 0.7495(2) 0.95362(12) 0.0182(4) Uani 1 1 d . . .
H7A H 0.8312 0.7442 1.0108 0.022 Uiso 1 1 calc R . .
H7B H 0.9299 0.8459 0.9514 0.022 Uiso 1 1 calc R . .
C8 C 0.9060(2) 0.6384(2) 0.93482(12) 0.0192(4) Uani 1 1 d . . .
H8A H 0.9980 0.6619 0.9743 0.023 Uiso 1 1 calc R . .
H8B H 0.8331 0.5436 0.9444 0.023 Uiso 1 1 calc R . .
C10 C 1.0786(2) 0.7484(2) 0.83900(13) 0.0185(4) Uani 1 1 d . . .
H10A H 1.1110 0.7231 0.7900 0.022 Uiso 1 1 calc R . .
H10B H 1.1511 0.7595 0.8895 0.022 Uiso 1 1 calc R . .
C11 C 1.0702(2) 0.8893(2) 0.82988(12) 0.0171(4) Uani 1 1 d . . .
C20 C 0.7446(2) 0.3758(2) 0.64329(13) 0.0182(4) Uani 1 1 d . . .
H20A H 0.6668 0.3489 0.5931 0.022 Uiso 1 1 calc R . .
H20B H 0.7708 0.2967 0.6499 0.022 Uiso 1 1 calc R . .
C21 C 0.8794(2) 0.5112(2) 0.63165(12) 0.0168(4) Uani 1 1 d . . .
C30 C 0.3594(2) 0.4927(2) 0.69257(12) 0.0155(4) Uani 1 1 d . . .
H30A H 0.3444 0.5784 0.7003 0.019 Uiso 1 1 calc R . .
H30B H 0.2651 0.4081 0.6905 0.019 Uiso 1 1 calc R . .
C31 C 0.4126(2) 0.4900(2) 0.60992(12) 0.0154(4) Uani 1 1 d . . .
C40 C 0.6974(2) 0.8610(2) 0.89794(12) 0.0179(4) Uani 1 1 d . . .
H40A H 0.7942 0.9445 0.9061 0.021 Uiso 1 1 calc R . .
H40B H 0.6533 0.8643 0.9468 0.021 Uiso 1 1 calc R . .
C41 C 0.5998(2) 0.8677(2) 0.81805(13) 0.0168(4) Uani 1 1 d . . .
N10 N 0.61918(19) 0.21459(19) 0.98148(10) 0.0180(3) Uani 1 1 d . . .
O11 O 0.6623(2) 0.11865(18) 0.99015(11) 0.0318(4) Uani 1 1 d . . .
O12 O 0.69452(19) 0.33782(17) 1.02099(11) 0.0277(3) Uani 1 1 d . . .
O13 O 0.49847(17) 0.18518(17) 0.93163(10) 0.0237(3) Uani 1 1 d . . .
N20 N 1.3220(2) 0.8283(2) 0.61863(12) 0.0271(4) Uani 1 1 d . . .
O21 O 1.2606(2) 0.8176(3) 0.68048(12) 0.0538(6) Uani 1 1 d . . .
O22 O 1.4248(2) 0.9465(2) 0.60858(16) 0.0521(6) Uani 1 1 d . . .
O23 O 1.2836(2) 0.7209(2) 0.56746(12) 0.0431(5) Uani 1 1 d . . .
N30 N 0.9799(2) 1.1784(2) 0.78465(14) 0.0262(4) Uani 1 1 d . . .
O31A O 1.1198(2) 1.2386(2) 0.79459(18) 0.0323(5) Uani 0.73 1 d P A 1
O32A O 0.9270(3) 1.1651(2) 0.85311(13) 0.0226(4) Uani 0.73 1 d P A 1
O33A O 0.8990(3) 1.1437(3) 0.71506(15) 0.0253(5) Uani 0.73 1 d P A 1
O31B O 1.0786(10) 1.1896(9) 0.7311(6) 0.0497(19) Uiso 0.27 1 d P A 2
O32B O 1.0068(13) 1.2032(12) 0.8498(7) 0.060(3) Uiso 0.27 1 d P A 2
O33B O 0.8469(8) 1.1090(8) 0.7320(5) 0.0237(17) Uiso 0.27 1 d P A 2
O1W O 0.98746(18) 0.75901(17) 0.43603(11) 0.0256(3) Uani 1 1 d D . .
H1W1 H 0.997(3) 0.804(3) 0.3926(15) 0.038 Uiso 1 1 d D . .
H1W2 H 1.018(3) 0.819(3) 0.4795(15) 0.038 Uiso 1 1 d D . .
O2W O 1.4170(2) 1.1563(2) 0.49584(11) 0.0319(4) Uani 1 1 d D . .
H2W1 H 1.483(3) 1.153(4) 0.473(2) 0.048 Uiso 1 1 d D . .
H2W2 H 1.399(4) 1.089(3) 0.5288(19) 0.048 Uiso 1 1 d D . .
O3W O 1.0793(2) 0.9440(2) 0.58412(13) 0.0366(4) Uani 1 1 d D . .
H3W1 H 0.992(3) 0.913(4) 0.598(2) 0.055 Uiso 1 1 d D . .
H3W2 H 1.130(4) 0.917(4) 0.6232(18) 0.055 Uiso 1 1 d D . .

loop_
_atom_site_aniso_label
_atom_site_aniso_U_11
_atom_site_aniso_U_22
_atom_site_aniso_U_33
_atom_site_aniso_U_23
_atom_site_aniso_U_13
_atom_site_aniso_U_12
Gd 0.01257(6) 0.01261(5) 0.01190(5) 0.00146(3) 0.00298(3) 0.00628(4)
O1 0.0153(7) 0.0170(7) 0.0190(7) 0.0027(5) 0.0021(5) 0.0073(6)
O2 0.0193(7) 0.0170(7) 0.0186(7) 0.0031(5) 0.0069(5) 0.0093(6)
O3 0.0152(7) 0.0170(6) 0.0150(6) 0.0017(5) 0.0042(5) 0.0055(5)
O4 0.0192(7) 0.0173(7) 0.0154(6) 0.0019(5) 0.0039(5) 0.0099(6)
O5 0.0184(7) 0.0178(7) 0.0191(7) 0.0027(6) 0.0025(5) 0.0083(6)
N1 0.0181(8) 0.0170(8) 0.0151(8) 0.0031(6) 0.0040(6) 0.0104(7)
N2 0.0165(8) 0.0153(7) 0.0151(7) 0.0024(6) 0.0051(6) 0.0074(6)
N3 0.0182(8) 0.0145(7) 0.0136(7) 0.0019(6) 0.0043(6) 0.0087(6)
N4 0.0156(8) 0.0168(8) 0.0144(7) 0.0013(6) 0.0026(6) 0.0085(7)
N11 0.0165(8) 0.0213(9) 0.0281(9) 0.0003(7) 0.0002(7) 0.0074(7)
N21 0.0214(9) 0.0179(8) 0.0255(9) 0.0014(7) 0.0097(7) 0.0093(7)
N31 0.0158(8) 0.0223(8) 0.0158(8) 0.0009(7) 0.0050(6) 0.0069(7)
N41 0.0258(10) 0.0252(9) 0.0222(9) -0.0034(7) 0.0002(7) 0.0166(8)
C1 0.0210(10) 0.0206(10) 0.0196(9) 0.0044(8) 0.0037(8) 0.0140(8)
C2 0.0216(10) 0.0177(9) 0.0206(9) 0.0060(8) 0.0054(8) 0.0117(8)
C3 0.0177(9) 0.0126(8) 0.0217(9) 0.0024(7) 0.0058(7) 0.0061(7)
C4 0.0186(9) 0.0152(9) 0.0206(9) 0.0054(7) 0.0076(7) 0.0079(8)
C5 0.0179(9) 0.0188(9) 0.0142(8) 0.0022(7) 0.0066(7) 0.0081(8)
C6 0.0190(10) 0.0209(9) 0.0141(9) 0.0038(7) 0.0058(7) 0.0087(8)
C7 0.0191(10) 0.0240(10) 0.0118(8) -0.0001(7) 0.0011(7) 0.0107(8)
C8 0.0218(10) 0.0259(10) 0.0133(9) 0.0041(8) 0.0025(7) 0.0139(8)
C10 0.0153(9) 0.0220(10) 0.0194(9) 0.0021(8) 0.0022(7) 0.0098(8)
C11 0.0171(9) 0.0213(9) 0.0138(8) 0.0006(7) 0.0044(7) 0.0090(8)
C20 0.0201(10) 0.0161(9) 0.0204(9) 0.0004(7) 0.0068(8) 0.0091(8)
C21 0.0179(9) 0.0199(9) 0.0137(8) 0.0011(7) 0.0018(7) 0.0102(8)
C30 0.0139(9) 0.0175(9) 0.0151(9) 0.0015(7) 0.0038(7) 0.0068(7)
C31 0.0167(9) 0.0144(8) 0.0169(9) 0.0021(7) 0.0038(7) 0.0083(7)
C40 0.0214(10) 0.0183(9) 0.0160(9) -0.0017(7) 0.0024(7) 0.0114(8)
C41 0.0145(9) 0.0144(9) 0.0198(9) 0.0005(7) 0.0042(7) 0.0049(7)
N10 0.0203(8) 0.0201(8) 0.0148(8) 0.0036(6) 0.0046(6) 0.0096(7)
O11 0.0398(10) 0.0296(8) 0.0306(8) -0.0074(7) -0.0090(7) 0.0255(8)
O12 0.0293(8) 0.0189(7) 0.0317(8) -0.0014(6) 0.0001(7) 0.0102(7)
O13 0.0187(7) 0.0287(8) 0.0221(7) 0.0067(6) -0.0001(6) 0.0103(6)
N20 0.0256(10) 0.0288(10) 0.0278(10) 0.0031(8) 0.0009(8) 0.0146(8)
O21 0.0373(11) 0.1038(19) 0.0300(10) 0.0028(11) 0.0092(8) 0.0399(12)
O22 0.0386(11) 0.0271(9) 0.0760(15) 0.0165(10) -0.0043(10) 0.0064(9)
O23 0.0504(12) 0.0375(10) 0.0368(10) -0.0074(8) 0.0030(9) 0.0183(9)
N30 0.0224(9) 0.0205(9) 0.0393(12) 0.0113(8) 0.0084(8) 0.0117(8)
O31A 0.0156(10) 0.0249(11) 0.0573(16) 0.0135(11) 0.0132(10) 0.0075(9)
O32A 0.0315(13) 0.0246(11) 0.0190(10) 0.0063(8) 0.0109(9) 0.0168(10)
O33A 0.0348(14) 0.0222(12) 0.0211(11) 0.0034(9) 0.0030(11) 0.0155(11)
O1W 0.0238(8) 0.0217(8) 0.0302(8) 0.0036(6) 0.0076(7) 0.0085(6)
O2W 0.0361(10) 0.0378(10) 0.0264(8) 0.0065(7) 0.0037(7) 0.0213(8)
O3W 0.0331(10) 0.0392(10) 0.0412(10) 0.0065(8) 0.0131(8) 0.0176(8)

loop_
_atom_type_symbol
_atom_type_description
_atom_type_scat_dispersion_real
_atom_type_scat_dispersion_imag
_atom_type_scat_source
C C 0.0033 0.0016 'International Tables Vol C Tables 4.2.6.8 and 6.1.1.4'
H H 0.0000 0.0000 'International Tables Vol C Tables 4.2.6.8 and 6.1.1.4'
N N 0.0061 0.0033 'International Tables Vol C Tables 4.2.6.8 and 6.1.1.4'
O O 0.0106 0.0060 'International Tables Vol C Tables 4.2.6.8 and 6.1.1.4'
Gd Gd -0.1653 3.9035 'International Tables Vol C Tables 4.2.6.8 and 6.1.1.4'

loop_
_geom_angle_atom_site_label_1
_geom_angle_atom_site_label_2
_geom_angle_atom_site_label_3
_geom_angle
_geom_angle_site_symmetry_1
_geom_angle_site_symmetry_3
_geom_angle_publ_flag
O2 Gd O1 83.83(5) . . ?
O2 Gd O3 83.18(5) . . ?
O1 Gd O3 142.66(5) . . ?
O2 Gd O4 144.66(5) . . ?
O1 Gd O4 88.18(5) . . ?
O3 Gd O4 82.61(5) . . ?
O2 Gd O5 73.64(5) . . ?
O1 Gd O5 68.13(5) . . ?
O3 Gd O5 74.64(5) . . ?
O4 Gd O5 71.44(5) . . ?
O2 Gd N4 141.81(5) . . ?
O1 Gd N4 74.07(5) . . ?
O3 Gd N4 132.31(5) . . ?
O4 Gd N4 66.39(5) . . ?
O5 Gd N4 123.13(5) . . ?
O2 Gd N3 130.48(5) . . ?
O1 Gd N3 142.81(5) . . ?
O3 Gd N3 66.60(5) . . ?
O4 Gd N3 71.15(5) . . ?
O5 Gd N3 128.50(5) . . ?
N4 Gd N3 69.41(5) . . ?
O2 Gd N2 66.33(5) . . ?
O1 Gd N2 129.99(5) . . ?
O3 Gd N2 74.68(5) . . ?
O4 Gd N2 138.70(5) . . ?
O5 Gd N2 131.61(5) . . ?
N4 Gd N2 105.20(5) . . ?
N3 Gd N2 68.28(5) . . ?
O2 Gd N1 74.36(5) . . ?
O1 Gd N1 65.72(5) . . ?
O3 Gd N1 141.65(5) . . ?
O4 Gd N1 132.32(5) . . ?
O5 Gd N1 125.63(5) . . ?
N4 Gd N1 68.29(5) . . ?
N3 Gd N1 105.71(5) . . ?
N2 Gd N1 67.97(5) . . ?
C11 O1 Gd 123.89(13) . . ?
C21 O2 Gd 125.00(13) . . ?
C31 O3 Gd 123.18(12) . . ?
C41 O4 Gd 123.29(12) . . ?
Gd O5 H5A 109.5 . . ?
Gd O5 H5BB 109(2) . . ?
H5A O5 H5BB 96.4 . . ?
C10 N1 C1 109.39(15) . . ?
C10 N1 C8 110.22(15) . . ?
C1 N1 C8 108.38(15) . . ?
C10 N1 Gd 105.66(11) . . ?
C1 N1 Gd 111.53(11) . . ?
C8 N1 Gd 111.64(11) . . ?
C20 N2 C3 109.17(15) . . ?
C20 N2 C2 110.03(15) . . ?
C3 N2 C2 108.39(15) . . ?
C20 N2 Gd 108.49(11) . . ?
C3 N2 Gd 110.77(11) . . ?
C2 N2 Gd 109.98(11) . . ?
C30 N3 C4 109.41(15) . . ?
C30 N3 C5 109.50(15) . . ?
C4 N3 C5 108.85(15) . . ?
C30 N3 Gd 106.05(11) . . ?
C4 N3 Gd 112.18(11) . . ?
C5 N3 Gd 110.80(11) . . ?
C40 N4 C7 108.30(15) . . ?
C40 N4 C6 110.11(15) . . ?
C7 N4 C6 108.74(15) . . ?
C40 N4 Gd 107.38(11) . . ?
C7 N4 Gd 112.24(11) . . ?
C6 N4 Gd 110.05(11) . . ?
C11 N11 H11A 120.0 . . ?
C11 N11 H11B 120.0 . . ?
H11A N11 H11B 120.0 . . ?
C21 N21 H21A 120.0 . . ?
C21 N21 H21B 120.0 . . ?
H21A N21 H21B 120.0 . . ?
C31 N31 H31A 120.0 . . ?
C31 N31 H31B 120.0 . . ?
H31A N31 H31B 120.0 . . ?
C41 N41 H41A 120.0 . . ?
C41 N41 H41B 120.0 . . ?
H41A N41 H41B 120.0 . . ?
N1 C1 C2 111.02(16) . . ?
N1 C1 H1A 109.4 . . ?
C2 C1 H1A 109.4 . . ?
N1 C1 H1B 109.4 . . ?
C2 C1 H1B 109.4 . . ?
H1A C1 H1B 108.0 . . ?
N2 C2 C1 112.50(16) . . ?
N2 C2 H2A 109.1 . . ?
C1 C2 H2A 109.1 . . ?
N2 C2 H2B 109.1 . . ?
C1 C2 H2B 109.1 . . ?
H2A C2 H2B 107.8 . . ?
N2 C3 C4 111.86(16) . . ?
N2 C3 H3A 109.2 . . ?
C4 C3 H3A 109.2 . . ?
N2 C3 H3B 109.2 . . ?
C4 C3 H3B 109.2 . . ?
H3A C3 H3B 107.9 . . ?
N3 C4 C3 113.50(16) . . ?
N3 C4 H4A 108.9 . . ?
C3 C4 H4A 108.9 . . ?
N3 C4 H4B 108.9 . . ?
C3 C4 H4B 108.9 . . ?
H4A C4 H4B 107.7 . . ?
N3 C5 C6 111.05(16) . . ?
N3 C5 H5B 109.4 . . ?
C6 C5 H5B 109.4 . . ?
N3 C5 H5C 109.4 . . ?
C6 C5 H5C 109.4 . . ?
H5B C5 H5C 108.0 . . ?
N4 C6 C5 113.45(16) . . ?
N4 C6 H6A 108.9 . . ?
C5 C6 H6A 108.9 . . ?
N4 C6 H6B 108.9 . . ?
C5 C6 H6B 108.9 . . ?
H6A C6 H6B 107.7 . . ?
N4 C7 C8 112.27(16) . . ?
N4 C7 H7A 109.2 . . ?
C8 C7 H7A 109.2 . . ?
N4 C7 H7B 109.2 . . ?
C8 C7 H7B 109.2 . . ?
H7A C7 H7B 107.9 . . ?
N1 C8 C7 113.43(16) . . ?
N1 C8 H8A 108.9 . . ?
C7 C8 H8A 108.9 . . ?
N1 C8 H8B 108.9 . . ?
C7 C8 H8B 108.9 . . ?
H8A C8 H8B 107.7 . . ?
N1 C10 C11 110.59(16) . . ?
N1 C10 H10A 109.5 . . ?
C11 C10 H10A 109.5 . . ?
N1 C10 H10B 109.5 . . ?
C11 C10 H10B 109.5 . . ?
H10A C10 H10B 108.1 . . ?
O1 C11 N11 121.84(19) . . ?
O1 C11 C10 119.56(18) . . ?
N11 C11 C10 118.57(18) . . ?
N2 C20 C21 110.72(16) . . ?
N2 C20 H20A 109.5 . . ?
C21 C20 H20A 109.5 . . ?
N2 C20 H20B 109.5 . . ?
C21 C20 H20B 109.5 . . ?
H20A C20 H20B 108.1 . . ?
O2 C21 N21 122.23(19) . . ?
O2 C21 C20 119.06(17) . . ?
N21 C21 C20 118.67(18) . . ?
N3 C30 C31 110.04(15) . . ?
N3 C30 H30A 109.7 . . ?
C31 C30 H30A 109.7 . . ?
N3 C30 H30B 109.7 . . ?
C31 C30 H30B 109.7 . . ?
H30A C30 H30B 108.2 . . ?
O3 C31 N31 122.64(18) . . ?
O3 C31 C30 118.79(17) . . ?
N31 C31 C30 118.57(18) . . ?
N4 C40 C41 110.95(15) . . ?
N4 C40 H40A 109.4 . . ?
C41 C40 H40A 109.4 . . ?
N4 C40 H40B 109.4 . . ?
C41 C40 H40B 109.4 . . ?
H40A C40 H40B 108.0 . . ?
O4 C41 N41 122.64(19) . . ?
O4 C41 C40 119.50(17) . . ?
N41 C41 C40 117.86(17) . . ?
O12 N10 O11 120.75(17) . . ?
O12 N10 O13 120.15(17) . . ?
O11 N10 O13 119.09(17) . . ?
O23 N20 O21 119.9(2) . . ?
O23 N20 O22 119.7(2) . . ?
O21 N20 O22 120.4(2) . . ?
O32B N30 O33A 155.6(7) . . ?
O32B N30 O31A 80.5(7) . . ?
O33A N30 O31A 122.8(3) . . ?
O32B N30 O32A 35.5(6) . . ?
O33A N30 O32A 121.1(2) . . ?
O31A N30 O32A 115.9(2) . . ?
O32B N30 O33B 130.7(8) . . ?
O33A N30 O33B 26.9(3) . . ?
O31A N30 O33B 148.8(4) . . ?
O32A N30 O33B 95.2(4) . . ?
O32B N30 O31B 126.0(8) . . ?
O33A N30 O31B 78.3(4) . . ?
O31A N30 O31B 46.4(4) . . ?
O32A N30 O31B 159.0(4) . . ?
O33B N30 O31B 102.6(5) . . ?
H1W1 O1W H1W2 109(3) . . ?
H2W1 O2W H2W2 103(3) . . ?
H3W1 O3W H3W2 104(3) . . ?

loop_
_geom_bond_atom_site_label_1
_geom_bond_atom_site_label_2
_geom_bond_distance
_geom_bond_site_symmetry_2
_geom_bond_publ_flag
Gd O2 2.3665(14) . ?
Gd O1 2.3694(14) . ?
Gd O3 2.3739(13) . ?
Gd O4 2.3791(13) . ?
Gd O5 2.4664(14) . ?
Gd N4 2.6148(16) . ?
Gd N3 2.6387(17) . ?
Gd N2 2.6535(16) . ?
Gd N1 2.6700(16) . ?
O1 C11 1.255(2) . ?
O2 C21 1.258(2) . ?
O3 C31 1.263(2) . ?
O4 C41 1.252(2) . ?
O5 H5A 0.8200 . ?
O5 H5BB 0.84(3) . ?
N1 C10 1.479(3) . ?
N1 C1 1.489(2) . ?
N1 C8 1.497(2) . ?
N2 C20 1.482(2) . ?
N2 C3 1.487(3) . ?
N2 C2 1.492(2) . ?
N3 C30 1.484(2) . ?
N3 C4 1.493(2) . ?
N3 C5 1.494(2) . ?
N4 C40 1.484(2) . ?
N4 C7 1.490(2) . ?
N4 C6 1.497(3) . ?
N11 C11 1.314(3) . ?
N11 H11A 0.8600 . ?
N11 H11B 0.8600 . ?
N21 C21 1.310(3) . ?
N21 H21A 0.8600 . ?
N21 H21B 0.8600 . ?
N31 C31 1.305(3) . ?
N31 H31A 0.8600 . ?
N31 H31B 0.8600 . ?
N41 C41 1.314(3) . ?
N41 H41A 0.8600 . ?
N41 H41B 0.8600 . ?
C1 C2 1.516(3) . ?
C1 H1A 0.9700 . ?
C1 H1B 0.9700 . ?
C2 H2A 0.9700 . ?
C2 H2B 0.9700 . ?
C3 C4 1.518(3) . ?
C3 H3A 0.9700 . ?
C3 H3B 0.9700 . ?
C4 H4A 0.9700 . ?
C4 H4B 0.9700 . ?
C5 C6 1.524(3) . ?
C5 H5B 0.9700 . ?
C5 H5C 0.9700 . ?
C6 H6A 0.9700 . ?
C6 H6B 0.9700 . ?
C7 C8 1.519(3) . ?
C7 H7A 0.9700 . ?
C7 H7B 0.9700 . ?
C8 H8A 0.9700 . ?
C8 H8B 0.9700 . ?
C10 C11 1.506(3) . ?
C10 H10A 0.9700 . ?
C10 H10B 0.9700 . ?
C20 C21 1.513(3) . ?
C20 H20A 0.9700 . ?
C20 H20B 0.9700 . ?
C30 C31 1.513(3) . ?
C30 H30A 0.9700 . ?
C30 H30B 0.9700 . ?
C40 C41 1.513(3) . ?
C40 H40A 0.9700 . ?
C40 H40B 0.9700 . ?
N10 O12 1.245(2) . ?
N10 O11 1.252(2) . ?
N10 O13 1.260(2) . ?
N20 O23 1.232(3) . ?
N20 O21 1.237(3) . ?
N20 O22 1.248(3) . ?
N30 O32B 1.030(11) . ?
N30 O33A 1.213(3) . ?
N30 O31A 1.261(3) . ?
N30 O32A 1.283(3) . ?
N30 O33B 1.345(7) . ?
N30 O31B 1.394(9) . ?
O1W H1W1 0.844(18) . ?
O1W H1W2 0.839(18) . ?
O2W H2W1 0.836(18) . ?
O2W H2W2 0.860(18) . ?
O3W H3W1 0.870(18) . ?
O3W H3W2 0.875(18) . ?
